data_7242339
loop_
_publ_author_name
'Ying, Jun'
'Zhang, Baoyue'
'Tian, Aixiang'
'Wang, Xiuli'

_publ_section_title
;
 A series of A- and B-type Anderson compounds with Al, Te and Cr as
 centers by tuning different ligands: syntheses, electrochemical,
 photocatalytic and CO2RR properties
;
_journal_issue 13
_journal_name_full CrystEngComm
_journal_page_first 2572
_journal_page_last 2581
_journal_paper_doi 10.1039/D1CE00185J
_journal_volume 23
_journal_year 2021
_chemical_formula_moiety '0.5(C20 H28 Co4 Cr2 Mo12 N8 O64), 6(H2 O)'
_chemical_formula_sum 'C10 H26 Co2 Cr Mo6 N4 O38'
_chemical_formula_weight 1555.85
_space_group_crystal_system monoclinic
_space_group_IT_number 14
_space_group_name_Hall '-P 2ybc'
_space_group_name_H-M_alt 'P 1 21/c 1'
_atom_sites_solution_hydrogens mixed
_audit_creation_date 2019-12-03
_audit_creation_method
;
Olex2 1.2
(compiled 2018.05.29 svn.r3508 for OlexSys, GUI svn.r5506)
;
_audit_update_record
;
2020-02-21 deposited with the CCDC.	2021-03-02 downloaded from the CCDC.
;
_cell_angle_alpha 90
_cell_angle_beta 108.1960(10)
_cell_angle_gamma 90
_cell_formula_units_Z 2
_cell_length_a 10.6306(6)
_cell_length_b 17.2039(10)
_cell_length_c 14.0285(8)
_cell_measurement_reflns_used 2504
_cell_measurement_temperature 273(2)
_cell_measurement_theta_max 26.12
_cell_measurement_theta_min 2.42
_cell_volume 2437.3(2)
_computing_cell_refinement 'SAINT V8.18C (?, 2016)'
_computing_data_collection 'SMART (Bruker, 2001)'
_computing_data_reduction 'SAINT V8.18C (?, 2016)'
_computing_molecular_graphics 'Olex2 (Dolomanov et al., 2009)'
_computing_publication_material 'Olex2 (Dolomanov et al., 2009)'
_computing_structure_refinement 'ShelXL (Sheldrick, 2015)'
_computing_structure_solution 'olex2.solve (Bourhis et al., 2015)'
_diffrn_ambient_temperature 273.15
_diffrn_measured_fraction_theta_full 1.000
_diffrn_measured_fraction_theta_max 0.997
_diffrn_measurement_device_type 'CCD area detector'
_diffrn_measurement_method 'phi and omega scans'
_diffrn_radiation_monochromator graphite
_diffrn_radiation_type MoK\a
_diffrn_radiation_wavelength 0.71073
_diffrn_reflns_av_R_equivalents 0.0549
_diffrn_reflns_av_unetI/netI 0.0617
_diffrn_reflns_Laue_measured_fraction_full 1.000
_diffrn_reflns_Laue_measured_fraction_max 0.997
_diffrn_reflns_limit_h_max 13
_diffrn_reflns_limit_h_min -13
_diffrn_reflns_limit_k_max 21
_diffrn_reflns_limit_k_min -20
_diffrn_reflns_limit_l_max 15
_diffrn_reflns_limit_l_min -17
_diffrn_reflns_number 15318
_diffrn_reflns_point_group_measured_fraction_full 1.000
_diffrn_reflns_point_group_measured_fraction_max 0.997
_diffrn_reflns_theta_full 25.242
_diffrn_reflns_theta_max 26.379
_diffrn_reflns_theta_min 1.933
_exptl_absorpt_coefficient_mu 2.465
_exptl_absorpt_correction_T_max 0.691
_exptl_absorpt_correction_T_min 0.632
_exptl_absorpt_correction_type none
_exptl_crystal_colour yellow
_exptl_crystal_colour_primary yellow
_exptl_crystal_density_diffrn 2.120
_exptl_crystal_description block
_exptl_crystal_F_000 1496
_exptl_crystal_size_max 0.19
_exptl_crystal_size_mid 0.17
_exptl_crystal_size_min 0.15
_refine_diff_density_max 0.983
_refine_diff_density_min -0.748
_refine_diff_density_rms 0.132
_refine_ls_extinction_method none
_refine_ls_goodness_of_fit_ref 1.022
_refine_ls_hydrogen_treatment constr
_refine_ls_matrix_type full
_refine_ls_number_parameters 264
_refine_ls_number_reflns 4978
_refine_ls_number_restraints 0
_refine_ls_restrained_S_all 1.022
_refine_ls_R_factor_all 0.0693
_refine_ls_R_factor_gt 0.0381
_refine_ls_shift/su_max 0.001
_refine_ls_shift/su_mean 0.000
_refine_ls_structure_factor_coef Fsqd
_refine_ls_weighting_details 'w=1/[\s^2^(Fo^2^)+(0.0430P)^2^] where P=(Fo^2^+2Fc^2^)/3'
_refine_ls_weighting_scheme calc
_refine_ls_wR_factor_gt 0.0841
_refine_ls_wR_factor_ref 0.0939
_reflns_Friedel_coverage 0.000
_reflns_number_gt 3415
_reflns_number_total 4978
_reflns_threshold_expression 'I > 2\s(I)'
_cod_data_source_file d1ce00185j2.cif
_cod_data_source_block y_sq_CCDC1
_cod_depositor_comments 'Adding full bibliography for 7242334--7242339.cif.'
_cod_database_code 7242339
_shelx_shelxl_version_number 2018/3
_shelx_space_group_comment
;
The symmetry employed for this shelxl refinement is uniquely defined
by the following loop, which should always be used as a source of
symmetry information in preference to the above space-group names.
They are only intended as comments.
;
_olex2_refinement_description
;
1. Fixed Uiso
 At 1.2 times of:
  All C(H) groups
 At 1.5 times of:
  All O(H,H) groups
2.a Everything fixed:
 O3W, H3WA, H3WB, O2W, H2WA, H2WB
2.b Free rotating group:
 O1W(H1WA,H1WB)
2.c Rotating group:
 O5W(H5WA,H5WB), O4W(H4WA,H4WB)
2.d Aromatic/amide H refined with riding coordinates:
 C3(H3), C5(H5), C4(H4)
;
_platon_squeeze_void_probe_radius 1.20
_olex2_submission_special_instructions 'No special instructions were received'

loop_
_space_group_symop_operation_xyz
'x, y, z'
'-x, y+1/2, -z+1/2'
'-x, -y, -z'
'x, -y-1/2, z-1/2'

loop_
_atom_site_label
_atom_site_type_symbol
_atom_site_fract_x
_atom_site_fract_y
_atom_site_fract_z
_atom_site_U_iso_or_equiv
_atom_site_adp_type
_atom_site_occupancy
_atom_site_site_symmetry_order
_atom_site_calc_flag
_atom_site_refinement_flags_posn
_atom_site_refinement_flags_adp
_atom_site_refinement_flags_occupancy
_atom_site_disorder_assembly
_atom_site_disorder_group
Mo3 Mo 0.81822(5) 0.34019(3) 0.44753(4) 0.02463(14) Uani 1 1 d . . . . .
Mo1 Mo 0.86459(5) 0.67103(3) 0.41684(4) 0.02610(14) Uani 1 1 d . . . . .
Mo2 Mo 0.68345(5) 0.50971(3) 0.35901(4) 0.02659(14) Uani 1 1 d . . . . .
Co1 Co 0.50166(7) 0.25605(5) 0.44428(6) 0.02440(19) Uani 1 1 d . . . . .
Cr1 Cr 1.000000 0.500000 0.500000 0.0199(3) Uani 1 2 d S T P . .
O6 O 1.1060(3) 0.4538(2) 0.6292(3) 0.0221(8) Uani 1 1 d . . . . .
O5 O 0.8281(3) 0.4631(2) 0.5083(3) 0.0213(8) Uani 1 1 d . . . . .
O7 O 0.9505(4) 0.3196(2) 0.5739(3) 0.0266(9) Uani 1 1 d . . . . .
O10 O 1.0115(3) 0.3956(2) 0.4444(3) 0.0224(8) Uani 1 1 d . . . . .
O4 O 0.7210(3) 0.6085(2) 0.4310(3) 0.0277(9) Uani 1 1 d . . . . .
O9 O 0.7428(4) 0.4085(2) 0.3351(3) 0.0300(9) Uani 1 1 d . . . . .
O13 O 0.5989(4) 0.1565(2) 0.4276(3) 0.0334(10) Uani 1 1 d . . . . .
O5W O 0.4097(4) 0.3624(2) 0.4417(3) 0.0366(11) Uani 1 1 d . . . . .
H5WA H 0.328742 0.359889 0.402597 0.055 Uiso 1 1 d GR . . . .
H5WB H 0.445015 0.397137 0.413383 0.055 Uiso 1 1 d GR . . . .
O12 O 0.6808(4) 0.3190(2) 0.4836(3) 0.0314(10) Uani 1 1 d . . . . .
O4W O 0.3192(4) 0.1976(3) 0.4053(3) 0.0425(12) Uani 1 1 d . . . . .
H4WA H 0.274300 0.197090 0.336913 0.064 Uiso 1 1 d GR . . . .
H4WB H 0.257902 0.223339 0.427852 0.064 Uiso 1 1 d GR . . . .
N1 N 0.4964(4) 0.2662(3) 0.2917(3) 0.0245(11) Uani 1 1 d . . . . .
O11 O 0.8393(4) 0.2625(2) 0.3806(3) 0.0390(11) Uani 1 1 d . . . . .
O2 O 0.8009(4) 0.7010(2) 0.2964(3) 0.0399(11) Uani 1 1 d . . . . .
O8 O 0.5473(4) 0.4871(2) 0.3943(3) 0.0390(11) Uani 1 1 d . . . . .
O15 O 0.6837(5) 0.0926(3) 0.3232(3) 0.0462(12) Uani 1 1 d . . . . .
O3 O 0.8460(4) 0.7473(2) 0.4888(3) 0.0400(11) Uani 1 1 d . . . . .
O1 O 0.6253(4) 0.5411(3) 0.2391(3) 0.0436(12) Uani 1 1 d . . . . .
N2 N 0.5130(4) 0.2579(3) 0.0986(3) 0.0270(11) Uani 1 1 d . . . . .
C2 C 0.5574(5) 0.2056(3) 0.2647(4) 0.0253(13) Uani 1 1 d . . . . .
C3 C 0.5651(6) 0.2021(4) 0.1670(4) 0.0301(14) Uani 1 1 d . . . . .
H3 H 0.607419 0.160053 0.148727 0.036 Uiso 1 1 calc R . . . .
C1 C 0.6178(6) 0.1457(3) 0.3426(4) 0.0279(14) Uani 1 1 d . . . . .
C5 C 0.4460(6) 0.3209(3) 0.2258(4) 0.0289(14) Uani 1 1 d . . . . .
H5 H 0.402436 0.362569 0.243795 0.035 Uiso 1 1 calc R . . . .
C4 C 0.4565(6) 0.3177(3) 0.1293(4) 0.0315(14) Uani 1 1 d . . . . .
H4 H 0.422936 0.358493 0.085186 0.038 Uiso 1 1 calc R . . . .
O1W O 0.7495(6) 0.4847(4) 0.6699(5) 0.0770(18) Uani 1 1 d . . . . .
H1WA H 0.778604 0.453525 0.718658 0.115 Uiso 1 1 d G . . . .
H1WB H 0.793130 0.479084 0.628883 0.115 Uiso 1 1 d G . . . .
O3W O 1.059560 0.475300 0.802270 0.104 Uani 1 1 d . . . . .
H3WA H 1.039860 0.463240 0.749860 0.157 Uiso 1 1 d . . . . .
H3WB H 0.992000 0.505870 0.797710 0.157 Uiso 1 1 d . . . . .
O2W O 1.095630 0.365000 0.288140 0.091 Uani 1 1 d . . . . .
H2WA H 1.124380 0.393430 0.241410 0.137 Uiso 1 1 d . . . . .
H2WB H 1.031090 0.348200 0.314430 0.137 Uiso 1 1 d . . . . .

loop_
_atom_site_aniso_label
_atom_site_aniso_U_11
_atom_site_aniso_U_22
_atom_site_aniso_U_33
_atom_site_aniso_U_23
_atom_site_aniso_U_13
_atom_site_aniso_U_12
Mo3 0.0169(2) 0.0320(3) 0.0254(3) -0.0009(2) 0.0073(2) -0.0016(2)
Mo1 0.0187(2) 0.0332(3) 0.0256(3) 0.0058(2) 0.0058(2) 0.0050(2)
Mo2 0.0143(2) 0.0398(3) 0.0241(3) 0.0034(2) 0.0038(2) 0.0015(2)
Co1 0.0211(4) 0.0380(5) 0.0150(4) -0.0021(4) 0.0068(3) -0.0023(4)
Cr1 0.0132(6) 0.0289(7) 0.0181(7) 0.0024(6) 0.0054(5) 0.0017(5)
O6 0.0171(19) 0.031(2) 0.018(2) 0.0022(18) 0.0050(16) 0.0032(17)
O5 0.0129(18) 0.031(2) 0.019(2) 0.0010(18) 0.0032(15) 0.0020(16)
O7 0.0215(19) 0.033(2) 0.025(2) 0.0065(19) 0.0082(17) -0.0011(18)
O10 0.0154(18) 0.030(2) 0.021(2) 0.0006(18) 0.0049(16) 0.0029(17)
O4 0.0168(19) 0.035(2) 0.032(2) 0.0057(19) 0.0082(18) 0.0076(18)
O9 0.023(2) 0.043(2) 0.021(2) 0.000(2) 0.0022(17) 0.0011(19)
O13 0.042(3) 0.038(2) 0.022(2) 0.002(2) 0.012(2) 0.002(2)
O5W 0.031(2) 0.046(3) 0.036(3) 0.002(2) 0.014(2) 0.002(2)
O12 0.025(2) 0.041(2) 0.030(2) 0.001(2) 0.0115(18) -0.0051(19)
O4W 0.027(2) 0.076(3) 0.024(2) -0.013(2) 0.0066(19) -0.010(2)
N1 0.018(2) 0.036(3) 0.019(3) -0.005(2) 0.006(2) -0.001(2)
O11 0.034(2) 0.044(3) 0.041(3) -0.009(2) 0.015(2) 0.000(2)
O2 0.032(2) 0.051(3) 0.034(3) 0.016(2) 0.005(2) 0.008(2)
O8 0.021(2) 0.051(3) 0.047(3) 0.003(2) 0.013(2) -0.001(2)
O15 0.062(3) 0.045(3) 0.035(3) 0.003(2) 0.020(2) 0.020(3)
O3 0.034(2) 0.038(3) 0.050(3) -0.003(2) 0.017(2) 0.006(2)
O1 0.034(2) 0.068(3) 0.026(2) 0.010(2) 0.005(2) 0.008(2)
N2 0.022(2) 0.040(3) 0.018(3) -0.001(2) 0.007(2) 0.001(2)
C2 0.023(3) 0.032(3) 0.021(3) 0.004(3) 0.008(3) -0.002(3)
C3 0.029(3) 0.042(4) 0.021(3) -0.002(3) 0.011(3) 0.006(3)
C1 0.027(3) 0.037(4) 0.019(3) 0.000(3) 0.006(3) -0.001(3)
C5 0.034(3) 0.034(3) 0.019(3) 0.003(3) 0.008(3) 0.011(3)
C4 0.035(3) 0.035(4) 0.023(3) 0.006(3) 0.007(3) 0.001(3)
O1W 0.102(5) 0.089(4) 0.060(4) 0.020(3) 0.056(4) 0.019(4)
O3W 0.128 0.137 0.067 -0.018 0.058 -0.024
O2W 0.115 0.096 0.082 -0.009 0.059 0.003

loop_
_atom_type_symbol
_atom_type_description
_atom_type_scat_dispersion_real
_atom_type_scat_dispersion_imag
_atom_type_scat_source
C C 0.0033 0.0016 'International Tables Vol C Tables 4.2.6.8 and 6.1.1.4'
H H 0.0000 0.0000 'International Tables Vol C Tables 4.2.6.8 and 6.1.1.4'
Co Co 0.3494 0.9721 'International Tables Vol C Tables 4.2.6.8 and 6.1.1.4'
Cr Cr 0.3209 0.6236 'International Tables Vol C Tables 4.2.6.8 and 6.1.1.4'
Mo Mo -1.6832 0.6857 'International Tables Vol C Tables 4.2.6.8 and 6.1.1.4'
N N 0.0061 0.0033 'International Tables Vol C Tables 4.2.6.8 and 6.1.1.4'
O O 0.0106 0.0060 'International Tables Vol C Tables 4.2.6.8 and 6.1.1.4'

loop_
_geom_angle_atom_site_label_1
_geom_angle_atom_site_label_2
_geom_angle_atom_site_label_3
_geom_angle
_geom_angle_site_symmetry_1
_geom_angle_site_symmetry_3
_geom_angle_publ_flag
O5 Mo3 O10 71.43(12) . . ?
O7 Mo3 O5 83.70(14) . . ?
O7 Mo3 O10 71.95(14) . . ?
O7 Mo3 O9 149.84(16) . . ?
O9 Mo3 O5 72.44(14) . . ?
O9 Mo3 O10 82.92(14) . . ?
O12 Mo3 O5 91.78(15) . . ?
O12 Mo3 O7 97.66(17) . . ?
O12 Mo3 O10 160.82(16) . . ?
O12 Mo3 O9 101.20(17) . . ?
O11 Mo3 O5 161.39(16) . . ?
O11 Mo3 O7 100.46(19) . . ?
O11 Mo3 O10 92.46(16) . . ?
O11 Mo3 O9 96.94(19) . . ?
O11 Mo3 O12 105.49(19) . . ?
O7 Mo1 O6 82.63(14) 3_766 3_766 ?
O7 Mo1 O10 71.47(13) 3_766 3_766 ?
O10 Mo1 O6 71.18(12) 3_766 3_766 ?
O4 Mo1 O6 71.80(14) . 3_766 ?
O4 Mo1 O7 149.26(15) . 3_766 ?
O4 Mo1 O10 84.06(14) . 3_766 ?
O2 Mo1 O6 92.94(17) . 3_766 ?
O2 Mo1 O7 97.05(17) . 3_766 ?
O2 Mo1 O10 161.15(17) . 3_766 ?
O2 Mo1 O4 100.95(18) . . ?
O2 Mo1 O3 105.8(2) . . ?
O3 Mo1 O6 159.99(17) . 3_766 ?
O3 Mo1 O7 101.51(18) . 3_766 ?
O3 Mo1 O10 91.39(18) . 3_766 ?
O3 Mo1 O4 97.31(18) . . ?
O6 Mo2 O5 70.78(12) 3_766 . ?
O4 Mo2 O6 71.67(13) . 3_766 ?
O4 Mo2 O5 82.14(14) . . ?
O9 Mo2 O6 83.91(14) . 3_766 ?
O9 Mo2 O5 71.47(14) . . ?
O9 Mo2 O4 148.82(16) . . ?
O8 Mo2 O6 159.99(17) . 3_766 ?
O8 Mo2 O5 92.43(17) . . ?
O8 Mo2 O4 95.88(17) . . ?
O8 Mo2 O9 101.42(18) . . ?
O1 Mo2 O6 91.72(17) . 3_766 ?
O1 Mo2 O5 160.51(16) . . ?
O1 Mo2 O4 100.89(19) . . ?
O1 Mo2 O9 98.89(19) . . ?
O1 Mo2 O8 106.3(2) . . ?
O13 Co1 O5W 171.24(15) . . ?
O13 Co1 O12 90.71(16) . . ?
O13 Co1 O4W 91.60(17) . . ?
O13 Co1 N1 79.04(16) . . ?
O13 Co1 N2 98.63(17) . 4_566 ?
O5W Co1 O12 86.22(16) . . ?
O5W Co1 O4W 91.47(17) . . ?
O5W Co1 N1 92.63(17) . . ?
O5W Co1 N2 89.68(17) . 4_566 ?
O12 Co1 N1 87.65(16) . . ?
O12 Co1 N2 91.84(16) . 4_566 ?
O4W Co1 O12 177.69(17) . . ?
O4W Co1 N1 92.61(16) . . ?
O4W Co1 N2 88.00(17) . 4_566 ?
N1 Co1 N2 177.60(18) . 4_566 ?
O6 Cr1 O6 180.00(19) . 3_766 ?
O5 Cr1 O6 84.83(14) 3_766 . ?
O5 Cr1 O6 84.83(14) . 3_766 ?
O5 Cr1 O6 95.17(14) 3_766 3_766 ?
O5 Cr1 O6 95.17(14) . . ?
O5 Cr1 O5 180.0 3_766 . ?
O5 Cr1 O10 95.53(14) 3_766 . ?
O5 Cr1 O10 84.47(14) 3_766 3_766 ?
O5 Cr1 O10 95.53(14) . 3_766 ?
O5 Cr1 O10 84.47(14) . . ?
O10 Cr1 O6 84.76(15) 3_766 3_766 ?
O10 Cr1 O6 95.24(15) . 3_766 ?
O10 Cr1 O6 84.76(15) . . ?
O10 Cr1 O6 95.24(15) 3_766 . ?
O10 Cr1 O10 180.0 3_766 . ?
Mo2 O6 Mo1 93.52(12) 3_766 3_766 ?
Cr1 O6 Mo1 101.96(15) . 3_766 ?
Cr1 O6 Mo2 102.81(14) . 3_766 ?
Mo3 O5 Mo2 92.48(13) . . ?
Cr1 O5 Mo3 102.28(14) . . ?
Cr1 O5 Mo2 101.57(14) . . ?
Mo3 O7 Mo1 118.80(18) . 3_766 ?
Mo3 O10 Mo1 93.26(13) . 3_766 ?
Cr1 O10 Mo3 101.82(14) . . ?
Cr1 O10 Mo1 102.09(15) . 3_766 ?
Mo1 O4 Mo2 118.23(18) . . ?
Mo2 O9 Mo3 119.07(19) . . ?
C1 O13 Co1 117.3(4) . . ?
Co1 O5W H5WA 109.8 . . ?
Co1 O5W H5WB 110.4 . . ?
H5WA O5W H5WB 103.4 . . ?
Mo3 O12 Co1 144.0(2) . . ?
Co1 O4W H4WA 114.0 . . ?
Co1 O4W H4WB 112.0 . . ?
H4WA O4W H4WB 99.7 . . ?
C2 N1 Co1 110.9(4) . . ?
C5 N1 Co1 130.1(4) . . ?
C5 N1 C2 119.0(5) . . ?
C3 N2 Co1 121.4(4) . 4_565 ?
C4 N2 Co1 121.7(4) . 4_565 ?
C4 N2 C3 116.5(5) . . ?
N1 C2 C3 119.4(5) . . ?
N1 C2 C1 117.6(5) . . ?
C3 C2 C1 123.0(5) . . ?
N2 C3 C2 122.1(5) . . ?
N2 C3 H3 119.0 . . ?
C2 C3 H3 119.0 . . ?
O13 C1 C2 115.1(5) . . ?
O15 C1 O13 125.3(6) . . ?
O15 C1 C2 119.6(5) . . ?
N1 C5 H5 119.4 . . ?
N1 C5 C4 121.2(5) . . ?
C4 C5 H5 119.4 . . ?
N2 C4 C5 121.8(6) . . ?
N2 C4 H4 119.1 . . ?
C5 C4 H4 119.1 . . ?
H1WA O1W H1WB 109.5 . . ?
H3WA O3W H3WB 97.3 . . ?
H2WA O2W H2WB 152.3 . . ?

loop_
_geom_bond_atom_site_label_1
_geom_bond_atom_site_label_2
_geom_bond_distance
_geom_bond_site_symmetry_2
_geom_bond_publ_flag
Mo3 O5 2.270(4) . ?
Mo3 O7 1.921(4) . ?
Mo3 O10 2.278(3) . ?
Mo3 O9 1.929(4) . ?
Mo3 O12 1.728(4) . ?
Mo3 O11 1.689(4) . ?
Mo1 O6 2.292(4) 3_766 ?
Mo1 O7 1.936(4) 3_766 ?
Mo1 O10 2.288(4) 3_766 ?
Mo1 O4 1.928(4) . ?
Mo1 O2 1.692(4) . ?
Mo1 O3 1.703(4) . ?
Mo2 O6 2.280(3) 3_766 ?
Mo2 O5 2.320(4) . ?
Mo2 O4 1.953(4) . ?
Mo2 O9 1.917(4) . ?
Mo2 O8 1.714(4) . ?
Mo2 O1 1.689(4) . ?
Co1 O13 2.050(4) . ?
Co1 O5W 2.069(4) . ?
Co1 O12 2.109(4) . ?
Co1 O4W 2.101(4) . ?
Co1 N1 2.130(4) . ?
Co1 N2 2.143(4) 4_566 ?
Cr1 O6 1.978(3) 3_766 ?
Cr1 O6 1.977(3) . ?
Cr1 O5 1.972(3) 3_766 ?
Cr1 O5 1.972(3) . ?
Cr1 O10 1.977(4) 3_766 ?
Cr1 O10 1.977(4) . ?
O13 C1 1.284(6) . ?
O5W H5WA 0.8650 . ?
O5W H5WB 0.8661 . ?
O4W H4WA 0.9290 . ?
O4W H4WB 0.9212 . ?
N1 C2 1.344(7) . ?
N1 C5 1.310(7) . ?
O15 C1 1.232(7) . ?
N2 C3 1.348(7) . ?
N2 C4 1.329(7) . ?
C2 C3 1.399(7) . ?
C2 C1 1.493(8) . ?
C3 H3 0.9300 . ?
C5 H5 0.9300 . ?
C5 C4 1.394(8) . ?
C4 H4 0.9300 . ?
O1W H1WA 0.8487 . ?
O1W H1WB 0.8499 . ?
O3W H3WA 0.7289 . ?
O3W H3WB 0.8762 . ?
O2W H2WA 0.9421 . ?
O2W H2WB 0.9210 . ?

loop_
_platon_squeeze_void_nr
_platon_squeeze_void_average_x
_platon_squeeze_void_average_y
_platon_squeeze_void_average_z
_platon_squeeze_void_volume
_platon_squeeze_void_count_electrons
_platon_squeeze_void_content
1 -0.004 0.500 0.000 238 79 ' '
2 0.001 1.000 0.500 239 79 ' '
3 0.021 0.679 0.222 7 4 ' '
4 0.021 0.821 0.722 7 4 ' '
5 0.979 0.179 0.278 7 4 ' '
6 0.979 0.321 0.778 7 4 ' '
